data_7211080
loop_
_publ_author_name
'Gao, Yanfei'
'Cao, Jianwei'
'Song, Ye'
'Zhang, Guonan'
'Wang, Yanqin'
'Liu, Zhiliang'

_publ_section_title
;
 Structure control and crystal-to-crystal transformation for two series of
 lanthanide--organic coordination polymers
;
_journal_issue 42
_journal_name_full CrystEngComm
_journal_page_first 8522
_journal_paper_doi 10.1039/c3ce41207e
_journal_volume 15
_journal_year 2013
_chemical_formula_sum 'C28 H17 O10 Tb'
_chemical_formula_weight 672.34
_chemical_name_systematic
; 
 ? 
;
_space_group_IT_number 14
_symmetry_cell_setting monoclinic
_symmetry_space_group_name_Hall '-P 2yn'
_symmetry_space_group_name_H-M 'P 1 21/n 1'
_atom_sites_solution_hydrogens geom
_atom_sites_solution_primary direct
_atom_sites_solution_secondary difmap
_audit_creation_method SHELXL-97
_cell_angle_alpha 90.00
_cell_angle_beta 94.174(5)
_cell_angle_gamma 90.00
_cell_formula_units_Z 4
_cell_length_a 9.3363(4)
_cell_length_b 18.4457(10)
_cell_length_c 14.3315(7)
_cell_measurement_reflns_used 1610
_cell_measurement_temperature 293(2)
_cell_measurement_theta_max 28.4324
_cell_measurement_theta_min 2.5171
_cell_volume 2461.5(2)
_computing_structure_refinement 'SHELXL-97 (Sheldrick, 1997)'
_computing_structure_solution 'SHELXS-97 (Sheldrick, 1990)'
_diffrn_ambient_temperature 293(2)
_diffrn_measured_fraction_theta_full 0.999
_diffrn_measured_fraction_theta_max 0.999
_diffrn_radiation_monochromator graphite
_diffrn_radiation_source 'fine-focus sealed tube'
_diffrn_radiation_type MoK\a
_diffrn_radiation_wavelength 0.71073
_diffrn_reflns_av_R_equivalents 0.0844
_diffrn_reflns_av_sigmaI/netI 0.1254
_diffrn_reflns_limit_h_max 11
_diffrn_reflns_limit_h_min -11
_diffrn_reflns_limit_k_max 14
_diffrn_reflns_limit_k_min -21
_diffrn_reflns_limit_l_max 17
_diffrn_reflns_limit_l_min -17
_diffrn_reflns_number 8722
_diffrn_reflns_theta_full 25.02
_diffrn_reflns_theta_max 25.02
_diffrn_reflns_theta_min 2.52
_exptl_absorpt_coefficient_mu 2.934
_exptl_absorpt_correction_T_max 1.00000
_exptl_absorpt_correction_T_min 0.49044
_exptl_absorpt_correction_type multi-scan
_exptl_absorpt_process_details multi-scan
_exptl_crystal_density_diffrn 1.814
_exptl_crystal_density_method 'not measured'
_exptl_crystal_F_000 1320
_exptl_crystal_size_max 0.04
_exptl_crystal_size_mid 0.03
_exptl_crystal_size_min 0.02
_refine_diff_density_max 3.715
_refine_diff_density_min -2.366
_refine_diff_density_rms 0.218
_refine_ls_extinction_method none
_refine_ls_goodness_of_fit_ref 1.036
_refine_ls_hydrogen_treatment constr
_refine_ls_matrix_type full
_refine_ls_number_parameters 362
_refine_ls_number_reflns 4338
_refine_ls_number_restraints 12
_refine_ls_restrained_S_all 1.035
_refine_ls_R_factor_all 0.1017
_refine_ls_R_factor_gt 0.0654
_refine_ls_shift/su_max 0.006
_refine_ls_shift/su_mean 0.001
_refine_ls_structure_factor_coef Fsqd
_refine_ls_weighting_details 'calc w=1/[\s^2^(Fo^2^)+(0.0742P)^2^+0.0000P] where P=(Fo^2^+2Fc^2^)/3'
_refine_ls_weighting_scheme calc
_refine_ls_wR_factor_gt 0.1468
_refine_ls_wR_factor_ref 0.1772
_reflns_number_gt 2980
_reflns_number_total 4338
_reflns_threshold_expression >2sigma(I)
_cod_data_source_file c3ce41207e.txt
_cod_data_source_block exp_1339
_cod_original_sg_symbol_H-M P21/n
_cod_database_code 7211080

loop_
_symmetry_equiv_pos_as_xyz
'x, y, z'
'-x+1/2, y+1/2, -z+1/2'
'-x, -y, -z'
'x-1/2, -y-1/2, z-1/2'

loop_
_atom_site_label
_atom_site_type_symbol
_atom_site_fract_x
_atom_site_fract_y
_atom_site_fract_z
_atom_site_U_iso_or_equiv
_atom_site_adp_type
_atom_site_occupancy
_atom_site_symmetry_multiplicity
_atom_site_calc_flag
_atom_site_refinement_flags
_atom_site_disorder_assembly
_atom_site_disorder_group
Tb1 Tb 0.21479(5) 0.47356(3) 0.01105(3) 0.0228(2) Uani 1 1 d . . .
O1 O 0.3726(8) 0.3820(4) 0.0889(6) 0.0364(19) Uani 1 1 d . A .
O3 O 0.8637(9) 0.1780(5) 0.2728(6) 0.050(2) Uani 1 1 d . A .
O4 O 0.8697(7) 0.0598(5) 0.3993(5) 0.038(2) Uani 1 1 d . . .
O5 O 1.1038(8) 0.0389(4) 0.4231(5) 0.036(2) Uani 1 1 d . . .
O6 O 0.0878(9) 0.5778(4) 0.0450(6) 0.047(2) Uani 1 1 d . . .
O7 O -0.1125(8) 0.6391(4) 0.0361(6) 0.038(2) Uani 1 1 d . . .
O8 O 0.3133(9) 0.8875(5) 0.1869(6) 0.047(2) Uani 1 1 d . . .
O9 O 0.3938(8) 0.9451(5) 0.3531(5) 0.0352(19) Uani 1 1 d . . .
O10 O 0.6201(9) 0.9800(6) 0.3725(6) 0.057(3) Uani 1 1 d . . .
C1 C 0.3855(13) 0.3156(7) 0.0912(9) 0.044(3) Uani 1 1 d . . .
C2 C 0.5131(13) 0.2786(7) 0.1397(8) 0.037(3) Uani 1 1 d . A .
C3 C 0.5063(15) 0.2055(7) 0.1581(11) 0.057(4) Uani 1 1 d . . .
H3 H 0.4230 0.1795 0.1415 0.068 Uiso 1 1 calc R A .
C4 C 0.6240(15) 0.1714(8) 0.2013(10) 0.056(4) Uani 1 1 d . A .
H4 H 0.6222 0.1217 0.2114 0.067 Uiso 1 1 calc R . .
C5 C 0.7457(13) 0.2113(8) 0.2298(9) 0.046(4) Uani 1 1 d . . .
C6 C 0.7477(14) 0.2833(8) 0.2120(11) 0.058(4) Uani 1 1 d . A .
H6 H 0.8297 0.3101 0.2293 0.069 Uiso 1 1 calc R . .
C7 C 0.6297(14) 0.3173(7) 0.1687(9) 0.051(4) Uani 1 1 d . . .
H7 H 0.6307 0.3672 0.1594 0.061 Uiso 1 1 calc R A .
C8 C 0.9403(12) 0.1288(7) 0.2224(8) 0.037(3) Uani 1 1 d . . .
C9 C 0.9578(14) 0.1390(8) 0.1282(8) 0.052(4) Uani 1 1 d . A .
H9 H 0.9115 0.1773 0.0965 0.062 Uiso 1 1 calc R . .
C10 C 1.0424(15) 0.0932(8) 0.0817(9) 0.059(4) Uani 1 1 d . . .
H10 H 1.0514 0.0994 0.0179 0.071 Uiso 1 1 calc R A .
C11 C 1.1149(14) 0.0376(8) 0.1297(9) 0.050(4) Uani 1 1 d . A .
H11 H 1.1732 0.0064 0.0983 0.060 Uiso 1 1 calc R . .
C12 C 1.1007(12) 0.0285(7) 0.2236(8) 0.036(3) Uani 1 1 d . . .
H12 H 1.1517 -0.0082 0.2558 0.043 Uiso 1 1 calc R A .
C13 C 1.0123(11) 0.0729(7) 0.2707(7) 0.032(3) Uani 1 1 d . A .
C14 C 0.9901(11) 0.0571(6) 0.3720(8) 0.029(3) Uani 1 1 d . . .
C15 C 0.0192(13) 0.6364(6) 0.0550(7) 0.031(3) Uani 1 1 d . . .
C16 C 0.0996(11) 0.7036(6) 0.0861(8) 0.032(3) Uani 1 1 d . . .
C17 C 0.2482(13) 0.7030(7) 0.0991(11) 0.058(4) Uani 1 1 d . . .
H17 H 0.2984 0.6609 0.0873 0.069 Uiso 1 1 calc R . .
C18 C 0.3225(13) 0.7645(7) 0.1294(11) 0.054(4) Uani 1 1 d . . .
H18 H 0.4223 0.7647 0.1352 0.065 Uiso 1 1 calc R . .
C19 C 0.2469(12) 0.8247(6) 0.1504(9) 0.037(3) Uani 1 1 d . . .
C20 C 0.1006(13) 0.8257(7) 0.1381(9) 0.041(3) Uani 1 1 d . . .
H20 H 0.0503 0.8677 0.1503 0.049 Uiso 1 1 calc R . .
C21 C 0.0278(11) 0.7643(7) 0.1077(8) 0.035(3) Uani 1 1 d . . .
H21 H -0.0721 0.7646 0.1018 0.042 Uiso 1 1 calc R . .
C22 C 0.4428(12) 0.9091(7) 0.1585(8) 0.039(3) Uani 1 1 d . . .
C23 C 0.4752(16) 0.9000(9) 0.0675(9) 0.065(5) Uani 1 1 d . . .
H23 H 0.4108 0.8770 0.0246 0.078 Uiso 1 1 calc R . .
C24 C 0.6038(19) 0.9254(10) 0.0405(11) 0.083(6) Uani 1 1 d . . .
H24 H 0.6249 0.9202 -0.0216 0.099 Uiso 1 1 calc R . .
C25 C 0.7008(17) 0.9577(9) 0.1014(11) 0.069(5) Uani 1 1 d . . .
H25 H 0.7893 0.9722 0.0820 0.083 Uiso 1 1 calc R . .
C26 C 0.6680(13) 0.9692(7) 0.1920(9) 0.041(3) Uani 1 1 d . . .
H26 H 0.7317 0.9941 0.2333 0.049 Uiso 1 1 calc R . .
C27 C 0.5395(12) 0.9434(6) 0.2217(8) 0.032(3) Uani 1 1 d . . .
C28 C 0.5145(12) 0.9582(6) 0.3233(8) 0.032(3) Uani 1 1 d . . .
O2A O 0.273(3) 0.2693(13) 0.068(3) 0.050(10) Uani 0.49(9) 1 d PU A 1
H2AA H 0.2113 0.2906 0.0349 0.075 Uiso 0.49(9) 1 calc PR A 1
O2B O 0.311(4) 0.2765(13) 0.033(3) 0.054(10) Uani 0.51(9) 1 d PU A 2
H2BB H 0.2202 0.2811 0.0327 0.064 Uiso 0.51(9) 1 d PR A 2

loop_
_atom_site_aniso_label
_atom_site_aniso_U_11
_atom_site_aniso_U_22
_atom_site_aniso_U_33
_atom_site_aniso_U_23
_atom_site_aniso_U_13
_atom_site_aniso_U_12
Tb1 0.0225(3) 0.0253(3) 0.0211(3) -0.0004(3) 0.0045(2) 0.0001(2)
O1 0.039(4) 0.028(5) 0.042(5) -0.002(4) 0.004(4) 0.005(4)
O3 0.059(5) 0.057(6) 0.035(5) 0.002(5) 0.000(4) 0.035(5)
O4 0.026(4) 0.061(6) 0.029(4) 0.017(5) 0.010(3) 0.002(4)
O5 0.025(4) 0.047(5) 0.035(5) 0.011(4) -0.001(4) 0.006(4)
O6 0.053(5) 0.028(5) 0.061(6) -0.011(5) 0.007(5) 0.010(4)
O7 0.031(4) 0.040(5) 0.042(5) -0.004(4) -0.004(4) -0.013(4)
O8 0.047(5) 0.045(5) 0.051(5) -0.025(5) 0.012(4) -0.012(4)
O9 0.033(4) 0.046(5) 0.028(4) -0.008(4) 0.013(4) -0.005(4)
O10 0.044(5) 0.095(8) 0.032(5) -0.023(6) 0.007(4) -0.029(5)
C1 0.047(7) 0.041(8) 0.042(8) -0.013(7) -0.004(6) -0.010(6)
C2 0.052(7) 0.035(7) 0.025(6) -0.003(6) 0.000(6) 0.019(6)
C3 0.066(9) 0.025(7) 0.077(11) -0.002(8) -0.011(8) 0.009(7)
C4 0.069(9) 0.042(8) 0.055(9) -0.007(8) -0.005(8) 0.023(8)
C5 0.047(7) 0.055(9) 0.038(8) -0.007(7) 0.008(6) 0.020(7)
C6 0.051(8) 0.050(9) 0.070(10) 0.015(9) -0.014(8) 0.011(7)
C7 0.058(8) 0.033(7) 0.061(10) 0.014(8) 0.002(8) 0.002(7)
C8 0.043(7) 0.031(7) 0.037(7) 0.005(6) -0.001(6) 0.007(6)
C9 0.066(8) 0.071(10) 0.019(6) 0.021(7) 0.004(6) 0.029(8)
C10 0.082(10) 0.072(11) 0.027(7) 0.028(8) 0.023(7) 0.033(9)
C11 0.052(8) 0.077(11) 0.024(6) 0.002(7) 0.027(6) 0.025(7)
C12 0.033(6) 0.045(8) 0.032(6) 0.001(6) 0.017(5) 0.010(6)
C13 0.030(5) 0.046(8) 0.020(6) 0.007(6) 0.001(5) -0.005(6)
C14 0.028(6) 0.027(6) 0.032(6) 0.001(6) 0.013(5) -0.003(5)
C15 0.053(7) 0.026(6) 0.013(5) 0.000(5) -0.005(5) -0.002(6)
C16 0.036(6) 0.029(6) 0.031(7) -0.001(6) 0.006(5) -0.001(5)
C17 0.040(7) 0.041(8) 0.088(12) -0.023(9) -0.014(8) -0.007(6)
C18 0.030(6) 0.042(8) 0.090(12) -0.021(9) -0.010(7) 0.002(6)
C19 0.040(6) 0.031(7) 0.042(7) 0.000(6) 0.006(6) -0.006(6)
C20 0.042(7) 0.043(8) 0.037(7) -0.002(7) -0.001(6) 0.001(6)
C21 0.026(5) 0.043(8) 0.038(7) 0.001(7) 0.007(5) 0.000(5)
C22 0.043(7) 0.040(8) 0.035(7) -0.019(7) 0.008(6) -0.002(6)
C23 0.070(9) 0.091(13) 0.036(8) -0.024(9) 0.019(7) -0.033(9)
C24 0.103(13) 0.097(14) 0.050(10) -0.038(11) 0.019(10) -0.039(12)
C25 0.073(10) 0.082(12) 0.058(10) -0.029(10) 0.038(9) -0.019(9)
C26 0.046(7) 0.043(8) 0.036(7) -0.020(7) 0.018(6) -0.018(6)
C27 0.037(6) 0.029(6) 0.030(6) -0.002(6) 0.008(5) 0.001(5)
C28 0.037(6) 0.040(7) 0.019(6) -0.006(6) 0.004(5) -0.005(5)
O2A 0.048(11) 0.051(11) 0.050(12) 0.003(5) -0.002(5) 0.000(5)
O2B 0.055(11) 0.052(11) 0.053(11) -0.002(5) 0.001(5) 0.001(5)

loop_
_atom_type_symbol
_atom_type_description
_atom_type_scat_dispersion_real
_atom_type_scat_dispersion_imag
_atom_type_scat_source
C C 0.0033 0.0016 'International Tables Vol C Tables 4.2.6.8 and 6.1.1.4'
H H 0.0000 0.0000 'International Tables Vol C Tables 4.2.6.8 and 6.1.1.4'
O O 0.0106 0.0060 'International Tables Vol C Tables 4.2.6.8 and 6.1.1.4'
Tb Tb -0.1723 4.1537 'International Tables Vol C Tables 4.2.6.8 and 6.1.1.4'

loop_
_geom_angle_atom_site_label_1
_geom_angle_atom_site_label_2
_geom_angle_atom_site_label_3
_geom_angle
_geom_angle_site_symmetry_1
_geom_angle_site_symmetry_3
O5 Tb1 O10 113.6(3) 2_655 4_575
O5 Tb1 O4 86.7(3) 2_655 4_565
O10 Tb1 O4 73.7(3) 4_575 4_565
O5 Tb1 O9 97.6(3) 2_655 2_545
O10 Tb1 O9 130.6(3) 4_575 2_545
O4 Tb1 O9 148.5(3) 4_565 2_545
O5 Tb1 O6 81.3(3) 2_655 .
O10 Tb1 O6 72.6(3) 4_575 .
O4 Tb1 O6 135.8(3) 4_565 .
O9 Tb1 O6 75.6(3) 2_545 .
O5 Tb1 O7 150.9(3) 2_655 3_565
O10 Tb1 O7 87.6(3) 4_575 3_565
O4 Tb1 O7 80.1(3) 4_565 3_565
O9 Tb1 O7 81.3(3) 2_545 3_565
O6 Tb1 O7 125.7(3) . 3_565
O5 Tb1 O1 76.5(3) 2_655 .
O10 Tb1 O1 146.7(3) 4_575 .
O4 Tb1 O1 75.4(3) 4_565 .
O9 Tb1 O1 75.4(3) 2_545 .
O6 Tb1 O1 140.4(3) . .
O7 Tb1 O1 75.0(3) 3_565 .
C1 O1 Tb1 138.6(8) . .
C5 O3 C8 119.1(9) . .
C14 O4 Tb1 148.0(7) . 4_666
C14 O5 Tb1 161.7(8) . 2_645
C15 O6 Tb1 174.2(8) . .
C15 O7 Tb1 113.6(7) . 3_565
C22 O8 C19 120.7(9) . .
C28 O9 Tb1 134.3(7) . 2
C28 O10 Tb1 149.4(8) . 4_676
O1 C1 O2B 119.9(16) . .
O1 C1 O2A 122.7(14) . .
O2B C1 O2A 28.2(12) . .
O1 C1 C2 122.5(11) . .
O2B C1 C2 115.2(14) . .
O2A C1 C2 113.3(15) . .
C7 C2 C3 120.6(12) . .
C7 C2 C1 120.1(12) . .
C3 C2 C1 119.3(12) . .
C4 C3 C2 119.2(14) . .
C4 C3 H3 120.4 . .
C2 C3 H3 120.4 . .
C3 C4 C5 120.1(13) . .
C3 C4 H4 120.0 . .
C5 C4 H4 120.0 . .
C6 C5 O3 120.3(13) . .
C6 C5 C4 119.0(12) . .
O3 C5 C4 120.6(13) . .
C5 C6 C7 120.7(14) . .
C5 C6 H6 119.6 . .
C7 C6 H6 119.6 . .
C2 C7 C6 120.2(13) . .
C2 C7 H7 119.9 . .
C6 C7 H7 119.9 . .
C9 C8 C13 120.0(12) . .
C9 C8 O3 121.3(11) . .
C13 C8 O3 118.3(10) . .
C10 C9 C8 120.5(12) . .
C10 C9 H9 119.8 . .
C8 C9 H9 119.8 . .
C9 C10 C11 119.7(11) . .
C9 C10 H10 120.2 . .
C11 C10 H10 120.2 . .
C12 C11 C10 120.0(12) . .
C12 C11 H11 120.0 . .
C10 C11 H11 120.0 . .
C11 C12 C13 120.9(12) . .
C11 C12 H12 119.6 . .
C13 C12 H12 119.6 . .
C12 C13 C8 118.9(10) . .
C12 C13 C14 119.2(11) . .
C8 C13 C14 121.8(11) . .
O4 C14 O5 124.7(10) . .
O4 C14 C13 119.7(10) . .
O5 C14 C13 115.5(9) . .
O7 C15 O6 120.7(11) . .
O7 C15 C16 119.8(10) . .
O6 C15 C16 119.5(10) . .
C21 C16 C17 119.0(11) . .
C21 C16 C15 120.5(10) . .
C17 C16 C15 120.4(11) . .
C18 C17 C16 120.6(12) . .
C18 C17 H17 119.7 . .
C16 C17 H17 119.7 . .
C19 C18 C17 118.9(11) . .
C19 C18 H18 120.6 . .
C17 C18 H18 120.6 . .
C18 C19 C20 120.7(12) . .
C18 C19 O8 122.4(10) . .
C20 C19 O8 116.8(11) . .
C19 C20 C21 119.9(12) . .
C19 C20 H20 120.0 . .
C21 C20 H20 120.0 . .
C16 C21 C20 120.8(10) . .
C16 C21 H21 119.6 . .
C20 C21 H21 119.6 . .
O8 C22 C23 120.7(12) . .
O8 C22 C27 119.3(10) . .
C23 C22 C27 119.9(12) . .
C24 C23 C22 119.1(14) . .
C24 C23 H23 120.5 . .
C22 C23 H23 120.5 . .
C25 C24 C23 121.9(15) . .
C25 C24 H24 119.1 . .
C23 C24 H24 119.1 . .
C24 C25 C26 119.6(14) . .
C24 C25 H25 120.2 . .
C26 C25 H25 120.2 . .
C25 C26 C27 119.7(13) . .
C25 C26 H26 120.1 . .
C27 C26 H26 120.1 . .
C26 C27 C22 119.6(11) . .
C26 C27 C28 115.5(10) . .
C22 C27 C28 124.8(10) . .
O10 C28 O9 124.5(10) . .
O10 C28 C27 115.7(10) . .
O9 C28 C27 119.7(10) . .
C1 O2A H2AA 109.5 . .
C1 O2A H2BB 117.1 . .
H2AA O2A H2BB 12.6 . .
C1 O2B H2BB 116.1 . .

loop_
_geom_bond_atom_site_label_1
_geom_bond_atom_site_label_2
_geom_bond_distance
_geom_bond_site_symmetry_2
Tb1 O5 2.231(7) 2_655
Tb1 O10 2.280(8) 4_575
Tb1 O4 2.318(7) 4_565
Tb1 O9 2.320(7) 2_545
Tb1 O6 2.329(8) .
Tb1 O7 2.365(8) 3_565
Tb1 O1 2.456(8) .
O1 C1 1.230(15) .
O3 C5 1.368(14) .
O3 C8 1.391(14) .
O4 C14 1.218(12) .
O4 Tb1 2.318(7) 4_666
O5 C14 1.290(13) .
O5 Tb1 2.231(7) 2_645
O6 C15 1.269(14) .
O7 C15 1.241(13) .
O7 Tb1 2.365(8) 3_565
O8 C22 1.363(13) .
O8 C19 1.396(14) .
O9 C28 1.257(13) .
O9 Tb1 2.320(7) 2
O10 C28 1.237(13) .
O10 Tb1 2.280(8) 4_676
C1 O2B 1.27(2) .
C1 O2A 1.37(3) .
C1 C2 1.499(17) .
C2 C7 1.342(17) .
C2 C3 1.376(17) .
C3 C4 1.373(17) .
C3 H3 0.9300 .
C4 C5 1.390(18) .
C4 H4 0.9300 .
C5 C6 1.352(18) .
C6 C7 1.376(17) .
C6 H6 0.9300 .
C7 H7 0.9300 .
C8 C9 1.384(16) .
C8 C13 1.388(16) .
C9 C10 1.363(18) .
C9 H9 0.9300 .
C10 C11 1.385(18) .
C10 H10 0.9300 .
C11 C12 1.372(17) .
C11 H11 0.9300 .
C12 C13 1.374(16) .
C12 H12 0.9300 .
C13 C14 1.509(15) .
C15 C16 1.501(15) .
C16 C21 1.352(16) .
C16 C17 1.387(16) .
C17 C18 1.382(17) .
C17 H17 0.9300 .
C18 C19 1.362(17) .
C18 H18 0.9300 .
C19 C20 1.364(16) .
C20 C21 1.374(17) .
C20 H20 0.9300 .
C21 H21 0.9300 .
C22 C23 1.371(17) .
C22 C27 1.384(16) .
C23 C24 1.37(2) .
C23 H23 0.9300 .
C24 C25 1.35(2) .
C24 H24 0.9300 .
C25 C26 1.372(18) .
C25 H25 0.9300 .
C26 C27 1.385(16) .
C26 H26 0.9300 .
C27 C28 1.517(15) .
O2A H2AA 0.8200 .
O2A H2BB 0.7154 .
O2B H2BB 0.8500 .

loop_
_geom_torsion_atom_site_label_1
_geom_torsion_atom_site_label_2
_geom_torsion_atom_site_label_3
_geom_torsion_atom_site_label_4
_geom_torsion
_geom_torsion_site_symmetry_1
O5 Tb1 O1 C1 -169.2(13) 2_655
O10 Tb1 O1 C1 -56.6(15) 4_575
O4 Tb1 O1 C1 -79.1(13) 4_565
O9 Tb1 O1 C1 89.1(13) 2_545
O6 Tb1 O1 C1 133.1(12) .
O7 Tb1 O1 C1 4.4(13) 3_565
O5 Tb1 O6 C15 100(8) 2_655
O10 Tb1 O6 C15 -18(8) 4_575
O4 Tb1 O6 C15 24(8) 4_565
O9 Tb1 O6 C15 -160(8) 2_545
O7 Tb1 O6 C15 -92(8) 3_565
O1 Tb1 O6 C15 156(8) .
Tb1 O1 C1 O2B 10(3) .
Tb1 O1 C1 O2A -23(3) .
Tb1 O1 C1 C2 171.1(8) .
O1 C1 C2 C7 -11(2) .
O2B C1 C2 C7 151(3) .
O2A C1 C2 C7 -178(2) .
O1 C1 C2 C3 165.3(13) .
O2B C1 C2 C3 -32(3) .
O2A C1 C2 C3 -1(3) .
C7 C2 C3 C4 -4(2) .
C1 C2 C3 C4 179.1(12) .
C2 C3 C4 C5 3(2) .
C8 O3 C5 C6 -112.1(15) .
C8 O3 C5 C4 66.0(16) .
C3 C4 C5 C6 -2(2) .
C3 C4 C5 O3 -179.9(12) .
O3 C5 C6 C7 179.9(12) .
C4 C5 C6 C7 2(2) .
C3 C2 C7 C6 4(2) .
C1 C2 C7 C6 -179.1(13) .
C5 C6 C7 C2 -3(2) .
C5 O3 C8 C9 35.9(18) .
C5 O3 C8 C13 -150.9(12) .
C13 C8 C9 C10 2(2) .
O3 C8 C9 C10 174.9(13) .
C8 C9 C10 C11 -2(2) .
C9 C10 C11 C12 0(2) .
C10 C11 C12 C13 2(2) .
C11 C12 C13 C8 -1.9(19) .
C11 C12 C13 C14 174.9(12) .
C9 C8 C13 C12 0.2(19) .
O3 C8 C13 C12 -173.1(11) .
C9 C8 C13 C14 -176.5(12) .
O3 C8 C13 C14 10.2(17) .
Tb1 O4 C14 O5 -18(2) 4_666
Tb1 O4 C14 C13 159.7(11) 4_666
Tb1 O5 C14 O4 98(2) 2_645
Tb1 O5 C14 C13 -79(2) 2_645
C12 C13 C14 O4 -135.6(12) .
C8 C13 C14 O4 41.1(17) .
C12 C13 C14 O5 42.0(16) .
C8 C13 C14 O5 -141.4(11) .
Tb1 O7 C15 O6 2.6(14) 3_565
Tb1 O7 C15 C16 -179.9(7) 3_565
Tb1 O6 C15 O7 85(8) .
Tb1 O6 C15 C16 -93(8) .
O7 C15 C16 C21 10.2(17) .
O6 C15 C16 C21 -172.3(12) .
O7 C15 C16 C17 -174.0(12) .
O6 C15 C16 C17 3.5(18) .
C21 C16 C17 C18 -3(2) .
C15 C16 C17 C18 -178.8(13) .
C16 C17 C18 C19 3(2) .
C17 C18 C19 C20 -3(2) .
C17 C18 C19 O8 176.0(13) .
C22 O8 C19 C18 36.1(19) .
C22 O8 C19 C20 -145.0(12) .
C18 C19 C20 C21 3(2) .
O8 C19 C20 C21 -176.2(11) .
C17 C16 C21 C20 3(2) .
C15 C16 C21 C20 178.6(11) .
C19 C20 C21 C16 -2.6(19) .
C19 O8 C22 C23 36.5(19) .
C19 O8 C22 C27 -146.4(11) .
O8 C22 C23 C24 177.0(15) .
C27 C22 C23 C24 0(2) .
C22 C23 C24 C25 1(3) .
C23 C24 C25 C26 -3(3) .
C24 C25 C26 C27 4(2) .
C25 C26 C27 C22 -3(2) .
C25 C26 C27 C28 179.4(13) .
O8 C22 C27 C26 -176.4(12) .
C23 C22 C27 C26 1(2) .
O8 C22 C27 C28 1.3(19) .
C23 C22 C27 C28 178.4(14) .
Tb1 O10 C28 O9 -12(3) 4_676
Tb1 O10 C28 C27 171.2(12) 4_676
Tb1 O9 C28 O10 15.5(19) 2
Tb1 O9 C28 C27 -167.9(8) 2
C26 C27 C28 O10 -12.1(17) .
C22 C27 C28 O10 170.1(12) .
C26 C27 C28 O9 171.0(11) .
C22 C27 C28 O9 -6.8(19) .
